data_7718826
loop_
_publ_author_name
'Cheng, Juan'
'Yi, Gangji'
'Long, Ying'
'Zhong, Qinglan'
'Zou, Guohong'
'Luan, Lindong'
'Lin, Zhien'

_publ_section_title
;
 Ligand substitution in organic-inorganic hybrid zinc iodides for
 second-harmonic generation.
;
_journal_issue 26
_journal_name_full 'Dalton transactions (Cambridge, England : 2003)'
_journal_page_first 10351
_journal_page_last 10357
_journal_paper_doi 10.1039/d5dt01058f
_journal_volume 54
_journal_year 2025
_chemical_formula_moiety 'C3 H4 I3 N2 Zn, C3 H5 N2'
_chemical_formula_sum 'C6 H9 I3 N4 Zn'
_chemical_formula_weight 583.24
_space_group_crystal_system monoclinic
_space_group_IT_number 9
_space_group_name_Hall 'C -2yc'
_space_group_name_H-M_alt 'C 1 c 1'
_atom_sites_solution_hydrogens geom
_atom_sites_solution_primary dual
_audit_creation_date 2025-03-13
_audit_creation_method
;
Olex2 1.2
(compiled 2018.05.29 svn.r3508 for OlexSys, GUI svn.r5506)
;
_audit_update_record
;
2025-04-24 deposited with the CCDC.	2025-06-03 downloaded from the CCDC.
;
_cell_angle_alpha 90
_cell_angle_beta 112.9040(10)
_cell_angle_gamma 90
_cell_formula_units_Z 4
_cell_length_a 14.4475(3)
_cell_length_b 8.5738(3)
_cell_length_c 12.6506(4)
_cell_measurement_reflns_used 9936
_cell_measurement_temperature 293(2)
_cell_measurement_theta_max 27.34
_cell_measurement_theta_min 2.83
_cell_volume 1443.48(8)
_computing_cell_refinement 'SAINT V8.40B (?, 2016)'
_computing_data_reduction 'SAINT V8.40B (?, 2016)'
_computing_molecular_graphics 'Olex2 (Dolomanov et al., 2009)'
_computing_publication_material 'Olex2 (Dolomanov et al., 2009)'
_computing_structure_refinement 'ShelXL (Sheldrick, 2015)'
_computing_structure_solution 'ShelXT (Sheldrick, 2015)'
_diffrn_ambient_temperature 293(2)
_diffrn_measured_fraction_theta_full 1.000
_diffrn_measured_fraction_theta_max 1.000
_diffrn_measurement_device_type 'Bruker D8 Venture'
_diffrn_measurement_method '\f and \w scans'
_diffrn_radiation_type MoK\a
_diffrn_radiation_wavelength 0.710
_diffrn_reflns_av_R_equivalents 0.0604
_diffrn_reflns_av_unetI/netI 0.0380
_diffrn_reflns_Laue_measured_fraction_full 1.000
_diffrn_reflns_Laue_measured_fraction_max 1.000
_diffrn_reflns_limit_h_max 18
_diffrn_reflns_limit_h_min -18
_diffrn_reflns_limit_k_max 11
_diffrn_reflns_limit_k_min -11
_diffrn_reflns_limit_l_max 16
_diffrn_reflns_limit_l_min -16
_diffrn_reflns_number 25634
_diffrn_reflns_point_group_measured_fraction_full 0.996
_diffrn_reflns_point_group_measured_fraction_max 0.997
_diffrn_reflns_theta_full 25.214
_diffrn_reflns_theta_max 27.451
_diffrn_reflns_theta_min 2.823
_diffrn_standards_number 0
_exptl_absorpt_coefficient_mu 8.092
_exptl_absorpt_correction_T_max 0.7456
_exptl_absorpt_correction_T_min 0.4173
_exptl_absorpt_correction_type multi-scan
_exptl_absorpt_process_details
'SADABS-2016/2 (Bruker,2016/2) was used for absorption correction. wR2(int) was 0.1104 before and 0.0753 after correction. The Ratio of minimum to maximum transmission is 0.5597. The \l/2 correction factor is Not present.'
_exptl_crystal_colour 'clear colourless'
_exptl_crystal_colour_lustre clear
_exptl_crystal_colour_primary colourless
_exptl_crystal_density_diffrn 2.684
_exptl_crystal_description block
_exptl_crystal_F_000 1048
_exptl_crystal_size_max 0.209
_exptl_crystal_size_mid 0.209
_exptl_crystal_size_min 0.106
_refine_diff_density_max 0.653
_refine_diff_density_min -0.372
_refine_diff_density_rms 0.107
_refine_ls_abs_structure_details
;
 Refined as an inversion twin.
;
_refine_ls_abs_structure_Flack 0.35(3)
_refine_ls_extinction_coef 0.0043(2)
_refine_ls_extinction_expression Fc^*^=kFc[1+0.001xFc^2^\l^3^/sin(2\q)]^-1/4^
_refine_ls_extinction_method 'SHELXL-2018/3 (Sheldrick 2018)'
_refine_ls_goodness_of_fit_ref 1.046
_refine_ls_hydrogen_treatment constr
_refine_ls_matrix_type full
_refine_ls_number_parameters 129
_refine_ls_number_reflns 3300
_refine_ls_number_restraints 2
_refine_ls_restrained_S_all 1.045
_refine_ls_R_factor_all 0.0210
_refine_ls_R_factor_gt 0.0198
_refine_ls_shift/su_max 0.001
_refine_ls_shift/su_mean 0.000
_refine_ls_structure_factor_coef Fsqd
_refine_ls_weighting_details 'w=1/[\s^2^(Fo^2^)+0.9856P] where P=(Fo^2^+2Fc^2^)/3'
_refine_ls_weighting_scheme calc
_refine_ls_wR_factor_gt 0.0434
_refine_ls_wR_factor_ref 0.0438
_reflns_Friedel_coverage 0.990
_reflns_Friedel_fraction_full 0.992
_reflns_Friedel_fraction_max 0.993
_reflns_number_gt 3176
_reflns_number_total 3300
_reflns_threshold_expression 'I > 2\s(I)'
_cod_data_source_file d5dt01058f2.cif
_cod_data_source_block mo_cj5_5_10_0ma_a
_cod_depositor_comments 'Adding full bibliography for 7718825--7718828.cif.'
_cod_database_code 7718826
_shelx_shelxl_version_number 2018/3
_shelx_space_group_comment
;
The symmetry employed for this shelxl refinement is uniquely defined
by the following loop, which should always be used as a source of
symmetry information in preference to the above space-group names.
They are only intended as comments.
;
_olex2_refinement_description
;
1. Twinned data refinement
 Scales: 0.65(3)
 0.35(3)
2. Fixed Uiso
 At 1.2 times of:
  All C(H) groups, All N(H) groups
3.a Aromatic/amide H refined with riding coordinates:
 N2(H2), C1(H1), C2(H2A), C3(H3), N3(H3A), N4(H4), C4(H4A), C5(H5), C6(H6)
;
_olex2_submission_special_instructions 'No special instructions were received'

loop_
_space_group_symop_operation_xyz
'x, y, z'
'x, -y, z+1/2'
'x+1/2, y+1/2, z'
'x+1/2, -y+1/2, z+1/2'

loop_
_atom_site_label
_atom_site_type_symbol
_atom_site_fract_x
_atom_site_fract_y
_atom_site_fract_z
_atom_site_U_iso_or_equiv
_atom_site_adp_type
_atom_site_occupancy
_atom_site_site_symmetry_order
_atom_site_calc_flag
_atom_site_refinement_flags_posn
_atom_site_refinement_flags_adp
_atom_site_refinement_flags_occupancy
_atom_site_disorder_assembly
_atom_site_disorder_group
I1 I 0.50973(4) 0.79207(5) 0.43680(4) 0.05089(12) Uani 1 1 d . . . . .
I2 I 0.68483(3) 0.83563(5) 0.80231(3) 0.04871(12) Uani 1 1 d . . . . .
I3 I 0.82234(3) 0.69544(5) 0.56168(3) 0.05124(13) Uani 1 1 d . . . . .
Zn1 Zn 0.66335(6) 0.69393(7) 0.61371(6) 0.04069(16) Uani 1 1 d . . . . .
N1 N 0.6390(4) 0.4681(6) 0.6376(4) 0.0417(10) Uani 1 1 d . . . . .
N2 N 0.6209(5) 0.2489(8) 0.7119(6) 0.0620(16) Uani 1 1 d . . . . .
H2 H 0.616644 0.182762 0.760875 0.074 Uiso 1 1 calc R . . . .
C1 C 0.6355(5) 0.4002(8) 0.7286(6) 0.0534(16) Uani 1 1 d . . . . .
H1 H 0.642472 0.451702 0.795977 0.064 Uiso 1 1 calc R . . . .
C2 C 0.6139(7) 0.2157(8) 0.6060(7) 0.0630(19) Uani 1 1 d . . . . .
H2A H 0.603264 0.118063 0.571377 0.076 Uiso 1 1 calc R . . . .
C3 C 0.6253(6) 0.3504(8) 0.5598(6) 0.0592(18) Uani 1 1 d . . . . .
H3 H 0.624131 0.362490 0.486237 0.071 Uiso 1 1 calc R . . . .
N3 N 0.3893(6) 0.2128(11) 0.1607(8) 0.093(3) Uani 1 1 d . . . . .
H3A H 0.392368 0.139325 0.115881 0.111 Uiso 1 1 calc R . . . .
N4 N 0.3805(6) 0.4348(8) 0.2208(7) 0.083(2) Uani 1 1 d . . . . .
H4 H 0.376768 0.534649 0.224569 0.100 Uiso 1 1 calc R . . . .
C4 C 0.3804(8) 0.3589(14) 0.1366(8) 0.081(3) Uani 1 1 d . . . . .
H4A H 0.374706 0.401752 0.066848 0.098 Uiso 1 1 calc R . . . .
C5 C 0.3929(8) 0.1950(12) 0.2639(14) 0.099(4) Uani 1 1 d . . . . .
H5 H 0.398403 0.101321 0.302926 0.119 Uiso 1 1 calc R . . . .
C6 C 0.3874(8) 0.3357(13) 0.3026(8) 0.087(3) Uani 1 1 d . . . . .
H6 H 0.388104 0.360261 0.374574 0.104 Uiso 1 1 calc R . . . .

loop_
_atom_site_aniso_label
_atom_site_aniso_U_11
_atom_site_aniso_U_22
_atom_site_aniso_U_33
_atom_site_aniso_U_23
_atom_site_aniso_U_13
_atom_site_aniso_U_12
I1 0.0554(2) 0.0550(3) 0.03883(19) 0.0067(2) 0.01457(16) 0.0054(2)
I2 0.0643(3) 0.0479(2) 0.0373(2) -0.00243(17) 0.02352(17) -0.0016(2)
I3 0.0553(2) 0.0570(3) 0.0504(3) -0.00127(18) 0.0304(2) -0.00359(19)
Zn1 0.0520(4) 0.0369(3) 0.0360(3) 0.0025(2) 0.0201(3) -0.0009(3)
N1 0.050(3) 0.037(2) 0.042(3) 0.0017(19) 0.021(2) -0.003(2)
N2 0.087(5) 0.039(3) 0.062(4) 0.007(3) 0.031(3) -0.009(3)
C1 0.076(4) 0.044(3) 0.046(3) 0.005(3) 0.031(3) -0.003(3)
C2 0.076(5) 0.036(4) 0.078(5) -0.012(3) 0.031(4) -0.011(3)
C3 0.080(5) 0.052(4) 0.049(4) -0.008(3) 0.029(4) -0.010(3)
N3 0.077(5) 0.088(6) 0.113(7) -0.060(6) 0.036(5) -0.001(4)
N4 0.100(5) 0.059(4) 0.101(6) 0.004(4) 0.049(5) 0.002(4)
C4 0.089(7) 0.104(8) 0.058(5) 0.012(5) 0.036(5) 0.012(5)
C5 0.073(6) 0.075(7) 0.151(11) 0.058(7) 0.046(7) 0.018(4)
C6 0.098(7) 0.116(9) 0.054(5) 0.004(5) 0.037(5) 0.019(6)

loop_
_atom_type_symbol
_atom_type_description
_atom_type_scat_dispersion_real
_atom_type_scat_dispersion_imag
_atom_type_scat_source
C C 0.0033 0.0016 'International Tables Vol C Tables 4.2.6.8 and 6.1.1.4'
H H 0.0000 0.0000 'International Tables Vol C Tables 4.2.6.8 and 6.1.1.4'
I I -0.4742 1.8119 'International Tables Vol C Tables 4.2.6.8 and 6.1.1.4'
N N 0.0061 0.0033 'International Tables Vol C Tables 4.2.6.8 and 6.1.1.4'
Zn Zn 0.2839 1.4301 'International Tables Vol C Tables 4.2.6.8 and 6.1.1.4'

loop_
_geom_angle_atom_site_label_1
_geom_angle_atom_site_label_2
_geom_angle_atom_site_label_3
_geom_angle
_geom_angle_site_symmetry_1
_geom_angle_site_symmetry_3
_geom_angle_publ_flag
I1 Zn1 I3 108.63(3) . . ?
I2 Zn1 I1 113.41(3) . . ?
I2 Zn1 I3 115.25(3) . . ?
N1 Zn1 I1 107.45(14) . . ?
N1 Zn1 I2 106.18(14) . . ?
N1 Zn1 I3 105.30(14) . . ?
C1 N1 Zn1 129.0(4) . . ?
C1 N1 C3 105.1(5) . . ?
C3 N1 Zn1 125.9(4) . . ?
C1 N2 C2 108.4(6) . . ?
N1 C1 N2 110.8(6) . . ?
C3 C2 N2 106.4(6) . . ?
C2 C3 N1 109.3(7) . . ?
C4 N3 C5 108.3(8) . . ?
C4 N4 C6 108.0(8) . . ?
N4 C4 N3 109.9(9) . . ?
N3 C5 C6 106.4(8) . . ?
N4 C6 C5 107.2(9) . . ?

loop_
_geom_bond_atom_site_label_1
_geom_bond_atom_site_label_2
_geom_bond_distance
_geom_bond_site_symmetry_2
_geom_bond_publ_flag
I1 Zn1 2.6031(9) . ?
I2 Zn1 2.5862(8) . ?
I3 Zn1 2.6244(8) . ?
Zn1 N1 2.012(5) . ?
N1 C1 1.308(8) . ?
N1 C3 1.369(8) . ?
N2 C1 1.318(10) . ?
N2 C2 1.333(10) . ?
C2 C3 1.333(10) . ?
N3 C4 1.283(13) . ?
N3 C5 1.296(15) . ?
N4 C4 1.247(12) . ?
N4 C6 1.313(12) . ?
C5 C6 1.316(15) . ?

loop_
_geom_hbond_atom_site_label_D
_geom_hbond_atom_site_label_H
_geom_hbond_atom_site_label_A
_geom_hbond_distance_DH
_geom_hbond_distance_HA
_geom_hbond_distance_DA
_geom_hbond_angle_DHA
_geom_hbond_site_symmetry_A
_geom_hbond_publ_flag
N2 H2 I1 0.86 3.17 3.790(6) 130.7 2_565 yes
N2 H2 I2 0.86 3.11 3.727(7) 130.1 1_545 yes
N3 H3A I3 0.86 3.03 3.717(8) 138.1 4_454 yes
N4 H4 I3 0.86 2.99 3.673(7) 137.4 4_464 yes

loop_
_geom_torsion_atom_site_label_1
_geom_torsion_atom_site_label_2
_geom_torsion_atom_site_label_3
_geom_torsion_atom_site_label_4
_geom_torsion
_geom_torsion_site_symmetry_1
_geom_torsion_site_symmetry_2
_geom_torsion_site_symmetry_3
_geom_torsion_site_symmetry_4
_geom_torsion_publ_flag
Zn1 N1 C1 N2 -178.0(5) . . . . ?
Zn1 N1 C3 C2 178.3(5) . . . . ?
N2 C2 C3 N1 -0.3(10) . . . . ?
C1 N1 C3 C2 0.1(9) . . . . ?
C1 N2 C2 C3 0.4(9) . . . . ?
C2 N2 C1 N1 -0.3(9) . . . . ?
C3 N1 C1 N2 0.1(8) . . . . ?
N3 C5 C6 N4 0.0(13) . . . . ?
C4 N3 C5 C6 -0.9(13) . . . . ?
C4 N4 C6 C5 0.9(13) . . . . ?
C5 N3 C4 N4 1.5(13) . . . . ?
C6 N4 C4 N3 -1.5(12) . . . . ?

loop_
_twin_individual_id
_twin_individual_mass_fraction_refined
1 0.65(3)
2 0.35(3)
